data_7135858
loop_
_publ_author_name
'Ma, Chang-Lei'
'Li, Chang'
'Sun, Jia-Yue'
'Han, Rui-Rui'
'Liu, Fuchen'
'Zhao, Jiong-Peng'
'Yao, Zhao Quan'

_publ_section_title
;
 Organic Ammonium Flexibility Modulated Phase-Transition Behaviour in 3D
 Perovskite-like Mixed-valence Iron Complexes
;
_journal_name_full 'Chemical Communications'
_journal_paper_doi 10.1039/D6CC02195F
_journal_year 2026
_chemical_formula_moiety 'C9 H7 Fe3 O18, 2(C4 H9 N2)'
_chemical_formula_sum 'C17 H25 Fe3 N4 O18'
_chemical_formula_weight 740.96
_space_group_crystal_system orthorhombic
_space_group_IT_number 19
_space_group_name_Hall 'P 2ac 2ab'
_space_group_name_H-M_alt 'P 21 21 21'
_atom_sites_solution_hydrogens geom
_atom_sites_solution_primary iterative
_audit_creation_date 2026-05-26
_audit_creation_method
;
Olex2 1.5-ac6-020
(compiled 2024.02.14 svn.r2f8d729c for Rigaku Oxford Diffraction, GUI svn.r6966)
;
_audit_update_record
;
2026-05-27 deposited with the CCDC.	2026-05-29 downloaded from the CCDC.
;
_cell_angle_alpha 90
_cell_angle_beta 90
_cell_angle_gamma 90
_cell_formula_units_Z 4
_cell_length_a 11.9937(9)
_cell_length_b 15.1397(9)
_cell_length_c 15.2063(11)
_cell_measurement_reflns_used 3632
_cell_measurement_temperature 293(2)
_cell_measurement_theta_max 32.5670
_cell_measurement_theta_min 3.0470
_cell_volume 2761.2(3)
_computing_cell_refinement 'CrysAlisPro 1.171.39.7e (Rigaku OD, 2015)'
_computing_data_collection 'CrysAlisPro 1.171.39.7e (Rigaku OD, 2015)'
_computing_data_reduction 'CrysAlisPro 1.171.39.7e (Rigaku OD, 2015)'
_computing_molecular_graphics 'Olex2 1.5-ac6-020 (Dolomanov et al., 2009)'
_computing_publication_material 'Olex2 1.5-ac6-020 (Dolomanov et al., 2009)'
_computing_structure_refinement 'SHELXL 2025/1 (Sheldrick, 2015)'
_computing_structure_solution 'olex2.solve 1.5-ac6-020 (Bourhis et al., 2015)'
_diffrn_ambient_temperature 293(2)
_diffrn_detector 'CCD plate'
_diffrn_measured_fraction_theta_full 0.995
_diffrn_measured_fraction_theta_max 0.995
_diffrn_measurement_details
;
List of Runs (angles in degrees, time in seconds):

  # Type    Start    End  Width  t~exp~   \w     \q     \k     \f   Frames
#--------------------------------------------------------------------------
  1  \w    -14.00 114.00   1.00   19.44    --   30.00  54.00 150.00  128
  2  \w      9.00  35.00   1.00   15.00    --   30.00  54.00 -30.00   26
  3  \w    -51.00  -3.00   1.00   15.00    --   30.00  54.00 -30.00   48
;
_diffrn_measurement_device 'two-circle diffractometer'
_diffrn_measurement_device_type 'XtaLAB Mini (ROW)'
_diffrn_measurement_method '\w scans'
_diffrn_orient_matrix_type 'CrysAlisPro convention (1999,Acta A55,543-557)'
_diffrn_orient_matrix_UB_11 -0.0088975000
_diffrn_orient_matrix_UB_12 0.0055948000
_diffrn_orient_matrix_UB_13 -0.0457469000
_diffrn_orient_matrix_UB_21 -0.0068804000
_diffrn_orient_matrix_UB_22 -0.0462387000
_diffrn_orient_matrix_UB_23 -0.0046645000
_diffrn_orient_matrix_UB_31 -0.0581565000
_diffrn_orient_matrix_UB_32 0.0046216000
_diffrn_orient_matrix_UB_33 0.0076488000
_diffrn_radiation_monochromator graphite
_diffrn_radiation_probe x-ray
_diffrn_radiation_type 'Mo K\a'
_diffrn_radiation_wavelength 0.71073
_diffrn_reflns_av_R_equivalents 0.0605
_diffrn_reflns_av_unetI/netI 0.0825
_diffrn_reflns_Laue_measured_fraction_full 0.995
_diffrn_reflns_Laue_measured_fraction_max 0.995
_diffrn_reflns_limit_h_max 14
_diffrn_reflns_limit_h_min -14
_diffrn_reflns_limit_k_max 17
_diffrn_reflns_limit_k_min -18
_diffrn_reflns_limit_l_max 16
_diffrn_reflns_limit_l_min -18
_diffrn_reflns_number 8714
_diffrn_reflns_point_group_measured_fraction_full 0.996
_diffrn_reflns_point_group_measured_fraction_max 0.996
_diffrn_reflns_theta_full 25.007
_diffrn_reflns_theta_max 25.007
_diffrn_reflns_theta_min 3.006
_diffrn_source 'fine-focus sealed X-ray tube'
_diffrn_source_type 'Enhance (Mo) X-ray Source'
_exptl_absorpt_coefficient_mu 1.643
_exptl_absorpt_correction_T_max 1.00000
_exptl_absorpt_correction_T_min 0.24054
_exptl_absorpt_correction_type multi-scan
_exptl_absorpt_process_details
;
CrysAlisPro 1.171.39.7e (Rigaku Oxford Diffraction, 2015)
Empirical absorption correction using spherical harmonics,
 implemented in SCALE3 ABSPACK scaling algorithm.
;
_exptl_crystal_colour black
_exptl_crystal_colour_primary black
_exptl_crystal_density_diffrn 1.782
_exptl_crystal_description block
_exptl_crystal_F_000 1508
_exptl_crystal_size_max 0.23
_exptl_crystal_size_mid 0.2
_exptl_crystal_size_min 0.18
_refine_diff_density_max 0.502
_refine_diff_density_min -0.781
_refine_diff_density_rms 0.128
_refine_ls_abs_structure_details
;
 Flack x determined using 1119 quotients [(I+)-(I-)]/[(I+)+(I-)]
 (Parsons, Flack and Wagner, Acta Cryst. B69 (2013) 249-259).
;
_refine_ls_abs_structure_Flack 0.02(2)
_refine_ls_extinction_method none
_refine_ls_goodness_of_fit_ref 0.983
_refine_ls_hydrogen_treatment constr
_refine_ls_matrix_type full
_refine_ls_number_parameters 379
_refine_ls_number_reflns 4837
_refine_ls_number_restraints 6
_refine_ls_restrained_S_all 0.983
_refine_ls_R_factor_all 0.0760
_refine_ls_R_factor_gt 0.0316
_refine_ls_shift/su_max 0.001
_refine_ls_shift/su_mean 0.000
_refine_ls_structure_factor_coef Fsqd
_refine_ls_weighting_details 'w=1/[\s^2^(Fo^2^)+(0.0319P)^2^] where P=(Fo^2^+2Fc^2^)/3'
_refine_ls_weighting_scheme calc
_refine_ls_wR_factor_gt 0.0650
_refine_ls_wR_factor_ref 0.0828
_reflns_Friedel_coverage 0.771
_reflns_Friedel_fraction_full 0.997
_reflns_Friedel_fraction_max 0.997
_reflns_number_gt 3368
_reflns_number_total 4837
_reflns_threshold_expression 'I > 2\s(I)'
_cod_data_source_file d6cc02195f2.cif
_cod_data_source_block 2LTP
_cod_database_code 7135858
_shelx_shelxl_version_number 2025/1
_shelx_space_group_comment
;
The symmetry employed for this shelxl refinement is uniquely defined
by the following loop, which should always be used as a source of
symmetry information in preference to the above space-group names.
They are only intended as comments.
;
_shelx_estimated_absorpt_t_max 0.756
_shelx_estimated_absorpt_t_min 0.704
_reflns_odcompleteness_completeness 99.81
_reflns_odcompleteness_iscentric 1
_reflns_odcompleteness_theta 26.32
_olex2_refinement_description
;
1. Uiso/Uaniso restraints and constraints
Uanis(C4) \\sim Ueq: with sigma of 0.001 and sigma for terminal atoms of 0.002
2.a Secondary CH2 refined with riding coordinates:
 C10(H10A,H10B), C14(H14A,H14B), C12(H12A,H12B), C15(H15A,H15B), C11(H11A,
 H11B), C16(H16A,H16B)
2.b Aromatic/amide H refined with riding coordinates:
 N1(H1), N2(H2), C9(H9), C5(H5), C3(H3), C8(H8), C13(H13), C6(H6), C4(H4),
 N3(H3A), N4(H4A), C7(H7), C17(H17)
;
_olex2_submission_special_instructions 'No special instructions were received'
_oxdiff_exptl_absorpt_empirical_details
;
Empirical correction (ABSPACK) includes:
- Absorption correction using spherical harmonics
- Frame scaling
- Detector area scaling
;
_oxdiff_exptl_absorpt_empirical_full_max 1.919
_oxdiff_exptl_absorpt_empirical_full_min 0.401

loop_
_space_group_symop_operation_xyz
'x, y, z'
'-x+1/2, -y, z+1/2'
'-x, y+1/2, -z+1/2'
'x+1/2, -y+1/2, -z'

loop_
_atom_site_label
_atom_site_type_symbol
_atom_site_fract_x
_atom_site_fract_y
_atom_site_fract_z
_atom_site_U_iso_or_equiv
_atom_site_adp_type
_atom_site_occupancy
_atom_site_site_symmetry_order
_atom_site_calc_flag
_atom_site_refinement_flags_posn
_atom_site_refinement_flags_adp
_atom_site_refinement_flags_occupancy
_atom_site_disorder_assembly
_atom_site_disorder_group
Fe3 Fe 0.79286(7) 0.37735(5) 0.62903(6) 0.0176(2) Uani 1 1 d . . . . .
Fe1 Fe 0.25207(8) 0.24858(6) 0.99919(7) 0.0181(2) Uani 1 1 d . . . . .
Fe2 Fe 0.29297(7) 0.37906(5) 0.62892(7) 0.0183(2) Uani 1 1 d . . . . .
O3 O 0.8353(4) 0.2581(3) 0.3927(3) 0.0286(11) Uani 1 1 d . . . . .
O2 O 0.7586(4) 0.2444(3) 0.6140(3) 0.0288(11) Uani 1 1 d . . . . .
O15 O 0.7331(3) 0.3750(3) 0.7516(3) 0.0278(11) Uani 1 1 d . . . . .
O16 O 0.6992(4) 0.3314(3) 0.8868(3) 0.0294(12) Uani 1 1 d . . . . .
O4 O 0.7518(4) 0.1401(3) 0.5102(3) 0.0294(11) Uani 1 1 d . . . . .
O5 O 0.6386(4) 0.4073(3) 0.5857(3) 0.0329(12) Uani 1 1 d . . . . .
O1 O 0.8396(4) 0.3598(2) 0.4998(3) 0.0252(10) Uani 1 1 d . . . . .
O8 O 0.3181(4) 0.3271(3) 0.8967(3) 0.0358(13) Uani 1 1 d . . . . .
O17 O 0.9449(4) 0.3457(3) 0.6726(3) 0.0295(11) Uani 1 1 d . . . . .
O13 O 0.8308(3) 0.5040(3) 0.6263(3) 0.0295(11) Uani 1 1 d . . . . .
O12 O 0.2143(4) 0.6456(3) 0.5897(3) 0.0333(12) Uani 1 1 d . . . . .
O18 O 1.1285(4) 0.3400(3) 0.6673(3) 0.0331(12) Uani 1 1 d . . . . .
O9 O 0.0946(4) 0.3043(3) 0.9767(4) 0.0359(13) Uani 1 1 d . . . . .
O10 O -0.0898(4) 0.3084(3) 0.9789(3) 0.0321(13) Uani 1 1 d . . . . .
O14 O 0.7981(4) 0.6420(3) 0.5862(3) 0.0382(13) Uani 1 1 d . . . . .
O11 O 0.2391(4) 0.5084(3) 0.6328(3) 0.0349(12) Uani 1 1 d . . . . .
O6 O 0.4549(4) 0.4145(3) 0.5851(3) 0.0344(12) Uani 1 1 d . . . . .
O7 O 0.3396(4) 0.3728(3) 0.7591(3) 0.0344(12) Uani 1 1 d . . . . .
N1 N 0.5622(6) 0.5012(4) 0.8271(5) 0.0522(19) Uani 1 1 d . . . . .
H1 H 0.599991 0.454632 0.839693 0.063 Uiso 1 1 calc R U . . .
C1 C 0.8196(5) 0.2834(4) 0.4690(5) 0.0218(16) Uani 1 1 d . . . . .
C2 C 0.7723(6) 0.2153(4) 0.5360(5) 0.0236(17) Uani 1 1 d . . . . .
N2 N 0.4071(6) 0.5812(5) 0.8498(5) 0.063(2) Uani 1 1 d . . . . .
H2 H 0.348027 0.588324 0.881049 0.076 Uiso 1 1 calc R U . . .
C9 C 1.0383(6) 0.3650(4) 0.6395(5) 0.0285(15) Uani 1 1 d . . . . .
H9 H 1.038504 0.401109 0.590043 0.034 Uiso 1 1 calc R U . . .
C5 C 0.0013(6) 0.2709(4) 0.9898(5) 0.0327(18) Uani 1 1 d . . . . .
H5 H -0.000334 0.212779 1.009404 0.039 Uiso 1 1 calc R U . . .
C3 C 0.5432(6) 0.3896(4) 0.6161(5) 0.0280(15) Uani 1 1 d . . . . .
H3 H 0.540063 0.354622 0.666278 0.034 Uiso 1 1 calc R U . . .
C8 C 0.7519(6) 0.3264(4) 0.8176(5) 0.0272(17) Uani 1 1 d . . . . .
H8 H 0.808442 0.284581 0.813507 0.033 Uiso 1 1 calc R U . . .
C13 C 0.4674(7) 0.5135(5) 0.8650(6) 0.058(2) Uani 1 1 d . . . . .
H13 H 0.441986 0.471451 0.904887 0.069 Uiso 1 1 calc R U . . .
C6 C 0.2503(6) 0.5701(4) 0.5792(5) 0.0270(16) Uani 1 1 d . . . . .
H6 H 0.288781 0.558198 0.527451 0.032 Uiso 1 1 calc R U . . .
C4 C 0.3046(6) 0.3207(5) 0.8157(5) 0.0290(17) Uani 1 1 d . U . . .
H4 H 0.264362 0.272162 0.795752 0.035 Uiso 1 1 calc R U . . .
N3 N 0.0908(7) 0.5432(6) 0.7770(6) 0.078(3) Uani 1 1 d . . . . .
H3A H 0.149091 0.541377 0.744105 0.094 Uiso 1 1 calc R U . . .
N4 N -0.0161(10) 0.4730(5) 0.8808(6) 0.084(3) Uani 1 1 d . . . . .
H4A H -0.024217 0.428957 0.915912 0.101 Uiso 1 1 calc R U . . .
C10 C 0.6077(6) 0.5636(5) 0.7636(6) 0.053(3) Uani 1 1 d . . . . .
H10A H 0.654235 0.532452 0.721617 0.064 Uiso 1 1 calc R U . . .
H10B H 0.653585 0.606812 0.793714 0.064 Uiso 1 1 calc R U . . .
C7 C 0.7979(6) 0.5634(4) 0.5737(5) 0.0314(18) Uani 1 1 d . . . . .
H7 H 0.770654 0.544329 0.519643 0.038 Uiso 1 1 calc R U . . .
C14 C 0.0142(9) 0.6167(5) 0.7704(6) 0.068(3) Uani 1 1 d . . . . .
H14A H -0.033397 0.609171 0.719394 0.082 Uiso 1 1 calc R U . . .
H14B H 0.055571 0.671312 0.763395 0.082 Uiso 1 1 calc R U . . .
C17 C 0.0705(10) 0.4778(7) 0.8346(9) 0.081(4) Uani 1 1 d . . . . .
H17 H 0.123715 0.433585 0.840596 0.097 Uiso 1 1 calc R U . . .
C12 C 0.4321(8) 0.6481(5) 0.7822(7) 0.065(3) Uani 1 1 d . . . . .
H12A H 0.463925 0.700241 0.809484 0.078 Uiso 1 1 calc R U . . .
H12B H 0.364028 0.665300 0.752265 0.078 Uiso 1 1 calc R U . . .
C15 C -0.0555(8) 0.6210(5) 0.8522(7) 0.071(3) Uani 1 1 d . . . . .
H15A H -0.011041 0.644615 0.899945 0.085 Uiso 1 1 calc R U . . .
H15B H -0.117736 0.660750 0.842459 0.085 Uiso 1 1 calc R U . . .
C11 C 0.5144(8) 0.6094(5) 0.7162(6) 0.065(3) Uani 1 1 d . . . . .
H11A H 0.476229 0.567657 0.678332 0.078 Uiso 1 1 calc R U . . .
H11B H 0.544427 0.656233 0.679709 0.078 Uiso 1 1 calc R U . . .
C16 C -0.0973(9) 0.5356(6) 0.8766(8) 0.082(3) Uani 1 1 d . . . . .
H16A H -0.133364 0.539992 0.933542 0.098 Uiso 1 1 calc R U . . .
H16B H -0.153075 0.517317 0.834181 0.098 Uiso 1 1 calc R U . . .

loop_
_atom_site_aniso_label
_atom_site_aniso_U_11
_atom_site_aniso_U_22
_atom_site_aniso_U_33
_atom_site_aniso_U_23
_atom_site_aniso_U_13
_atom_site_aniso_U_12
Fe3 0.0177(5) 0.0198(4) 0.0152(5) 0.0007(4) 0.0012(4) 0.0001(4)
Fe1 0.0217(4) 0.0184(4) 0.0143(5) 0.0002(3) -0.0002(5) -0.0013(4)
Fe2 0.0184(5) 0.0201(4) 0.0163(5) 0.0004(4) 0.0004(4) 0.0012(4)
O3 0.041(3) 0.029(2) 0.017(3) -0.002(2) 0.008(2) -0.004(2)
O2 0.041(3) 0.026(2) 0.019(3) -0.001(2) 0.011(3) -0.008(2)
O15 0.032(3) 0.030(2) 0.022(3) 0.004(2) 0.004(2) 0.006(2)
O16 0.030(3) 0.036(3) 0.022(3) 0.003(2) 0.006(2) 0.007(2)
O4 0.042(3) 0.021(2) 0.025(3) -0.001(2) 0.010(3) -0.008(2)
O5 0.019(2) 0.053(3) 0.027(3) 0.010(2) 0.002(2) 0.000(2)
O1 0.031(3) 0.023(2) 0.021(3) -0.002(2) 0.005(2) -0.005(2)
O8 0.048(3) 0.040(3) 0.019(3) 0.004(2) -0.002(3) -0.013(2)
O17 0.021(3) 0.034(2) 0.034(3) 0.009(2) -0.001(2) -0.001(2)
O13 0.035(2) 0.020(2) 0.034(3) 0.006(3) -0.002(3) 0.000(2)
O12 0.044(3) 0.023(2) 0.034(3) 0.003(2) 0.009(3) 0.002(2)
O18 0.020(2) 0.037(2) 0.042(4) 0.011(2) 0.000(2) 0.001(2)
O9 0.025(3) 0.034(2) 0.048(4) 0.005(3) -0.006(3) -0.004(2)
O10 0.025(3) 0.029(2) 0.042(4) 0.006(2) -0.005(3) -0.001(2)
O14 0.063(3) 0.026(3) 0.026(3) 0.004(2) -0.007(3) 0.005(2)
O11 0.047(3) 0.023(2) 0.035(3) 0.005(3) 0.017(3) 0.005(2)
O6 0.020(2) 0.049(3) 0.034(3) 0.009(2) -0.003(3) 0.000(2)
O7 0.043(3) 0.043(3) 0.017(3) 0.009(3) -0.003(2) -0.013(3)
N1 0.044(4) 0.052(4) 0.060(5) -0.019(4) -0.002(4) 0.011(4)
C1 0.020(4) 0.027(3) 0.019(4) 0.006(3) 0.003(3) 0.002(3)
C2 0.023(4) 0.023(3) 0.024(5) 0.003(3) 0.005(3) -0.001(3)
N2 0.044(4) 0.061(4) 0.083(7) -0.024(5) 0.020(5) 0.006(4)
C9 0.027(4) 0.031(3) 0.028(4) 0.007(3) -0.001(4) -0.002(3)
C5 0.030(4) 0.024(3) 0.044(5) 0.004(3) -0.001(4) -0.001(3)
C3 0.027(4) 0.025(3) 0.032(4) 0.005(3) 0.002(4) -0.001(3)
C8 0.027(4) 0.021(3) 0.034(5) 0.001(3) -0.004(4) 0.006(3)
C13 0.053(5) 0.056(5) 0.065(7) -0.023(5) 0.001(6) 0.003(5)
C6 0.037(4) 0.025(3) 0.019(4) 0.000(3) 0.004(4) -0.002(3)
C4 0.030(2) 0.029(2) 0.029(2) -0.0002(13) -0.0007(13) -0.0001(13)
N3 0.055(5) 0.113(7) 0.066(7) -0.043(6) 0.041(5) -0.018(5)
N4 0.155(10) 0.046(4) 0.052(6) 0.006(4) 0.000(7) 0.008(6)
C10 0.029(4) 0.057(5) 0.074(7) -0.035(5) 0.012(5) -0.001(4)
C7 0.041(4) 0.030(4) 0.023(5) 0.002(4) -0.005(4) -0.006(3)
C14 0.106(8) 0.055(5) 0.043(6) 0.011(5) -0.014(6) -0.039(6)
C17 0.086(9) 0.069(7) 0.088(11) -0.035(7) -0.033(7) 0.046(7)
C12 0.061(6) 0.046(4) 0.087(8) -0.011(5) -0.005(6) 0.017(4)
C15 0.055(6) 0.046(4) 0.112(10) -0.021(6) 0.010(6) 0.014(5)
C11 0.075(7) 0.055(5) 0.064(7) -0.012(5) 0.004(6) -0.001(5)
C16 0.098(8) 0.074(6) 0.073(8) -0.019(7) 0.042(7) -0.034(6)

loop_
_atom_type_symbol
_atom_type_description
_atom_type_scat_dispersion_real
_atom_type_scat_dispersion_imag
_atom_type_scat_source
C C 0.0033 0.0016 'International Tables Vol C Tables 4.2.6.8 and 6.1.1.4'
H H 0.0000 0.0000 'International Tables Vol C Tables 4.2.6.8 and 6.1.1.4'
Fe Fe 0.3463 0.8444 'International Tables Vol C Tables 4.2.6.8 and 6.1.1.4'
N N 0.0061 0.0033 'International Tables Vol C Tables 4.2.6.8 and 6.1.1.4'
O O 0.0106 0.0060 'International Tables Vol C Tables 4.2.6.8 and 6.1.1.4'

loop_
_geom_angle_atom_site_label_1
_geom_angle_atom_site_label_2
_geom_angle_atom_site_label_3
_geom_angle
_geom_angle_site_symmetry_1
_geom_angle_site_symmetry_3
_geom_angle_publ_flag
O15 Fe3 O2 90.85(19) . . ?
O15 Fe3 O5 88.83(19) . . ?
O15 Fe3 O1 170.16(17) . . ?
O15 Fe3 O17 90.82(19) . . ?
O5 Fe3 O2 90.02(19) . . ?
O5 Fe3 O1 88.09(19) . . ?
O1 Fe3 O2 79.81(17) . . ?
O17 Fe3 O2 89.09(18) . . ?
O17 Fe3 O5 179.04(19) . . ?
O17 Fe3 O1 92.11(19) . . ?
O13 Fe3 O2 172.2(2) . . ?
O13 Fe3 O15 96.89(19) . . ?
O13 Fe3 O5 89.22(18) . . ?
O13 Fe3 O1 92.41(18) . . ?
O13 Fe3 O17 91.72(18) . . ?
O8 Fe1 O16 174.23(18) . 4_457 ?
O8 Fe1 O12 89.01(19) . 2_565 ?
O8 Fe1 O14 94.7(2) . 3_646 ?
O12 Fe1 O16 87.73(19) 2_565 4_457 ?
O12 Fe1 O14 174.30(19) 2_565 3_646 ?
O9 Fe1 O16 95.18(19) . 4_457 ?
O9 Fe1 O8 89.48(19) . . ?
O9 Fe1 O12 88.49(18) . 2_565 ?
O9 Fe1 O10 179.5(2) . 4_557 ?
O9 Fe1 O14 87.20(19) . 3_646 ?
O10 Fe1 O16 84.83(18) 4_557 4_457 ?
O10 Fe1 O8 90.54(19) 4_557 . ?
O10 Fe1 O12 92.01(18) 4_557 2_565 ?
O10 Fe1 O14 92.30(18) 4_557 3_646 ?
O14 Fe1 O16 88.95(18) 3_646 4_457 ?
O3 Fe2 O4 77.24(16) 4_456 4_456 ?
O18 Fe2 O3 89.57(17) 1_455 4_456 ?
O18 Fe2 O4 91.09(19) 1_455 4_456 ?
O11 Fe2 O3 171.6(2) . 4_456 ?
O11 Fe2 O4 94.74(19) . 4_456 ?
O11 Fe2 O18 88.07(18) . 1_455 ?
O11 Fe2 O6 93.17(19) . . ?
O6 Fe2 O3 88.87(18) . 4_456 ?
O6 Fe2 O4 86.38(19) . 4_456 ?
O6 Fe2 O18 177.27(19) . 1_455 ?
O7 Fe2 O3 92.19(18) . 4_456 ?
O7 Fe2 O4 169.42(18) . 4_456 ?
O7 Fe2 O18 88.59(19) . 1_455 ?
O7 Fe2 O11 95.8(2) . . ?
O7 Fe2 O6 93.71(19) . . ?
C1 O3 Fe2 113.8(4) . 4_556 ?
C2 O2 Fe3 114.4(4) . . ?
C8 O15 Fe3 133.4(4) . . ?
C8 O16 Fe1 119.4(4) . 4_557 ?
C2 O4 Fe2 112.7(4) . 4_556 ?
C3 O5 Fe3 131.6(5) . . ?
C1 O1 Fe3 114.6(4) . . ?
C4 O8 Fe1 129.5(5) . . ?
C9 O17 Fe3 128.5(4) . . ?
C7 O13 Fe3 129.2(4) . . ?
C6 O12 Fe1 122.9(5) . 2_564 ?
C9 O18 Fe2 129.5(4) . 1_655 ?
C5 O9 Fe1 128.4(4) . . ?
C5 O10 Fe1 125.7(4) . 4_457 ?
C7 O14 Fe1 130.0(5) . 3_656 ?
C6 O11 Fe2 131.2(5) . . ?
C3 O6 Fe2 126.6(4) . . ?
C4 O7 Fe2 127.2(5) . . ?
C13 N1 H1 118.9 . . ?
C13 N1 C10 122.3(7) . . ?
C10 N1 H1 118.9 . . ?
O3 C1 O1 126.7(6) . . ?
O3 C1 C2 117.8(5) . . ?
O1 C1 C2 115.5(6) . . ?
O2 C2 C1 115.3(5) . . ?
O4 C2 O2 126.2(6) . . ?
O4 C2 C1 118.5(6) . . ?
C13 N2 H2 117.8 . . ?
C13 N2 C12 124.3(8) . . ?
C12 N2 H2 117.8 . . ?
O17 C9 H9 117.4 . . ?
O18 C9 O17 125.2(6) . . ?
O18 C9 H9 117.4 . . ?
O9 C5 H5 117.1 . . ?
O10 C5 O9 125.8(6) . . ?
O10 C5 H5 117.1 . . ?
O5 C3 H3 117.2 . . ?
O6 C3 O5 125.5(6) . . ?
O6 C3 H3 117.2 . . ?
O15 C8 H8 118.3 . . ?
O16 C8 O15 123.5(6) . . ?
O16 C8 H8 118.3 . . ?
N1 C13 H13 118.9 . . ?
N2 C13 N1 122.3(9) . . ?
N2 C13 H13 118.9 . . ?
O12 C6 O11 125.0(7) . . ?
O12 C6 H6 117.5 . . ?
O11 C6 H6 117.5 . . ?
O8 C4 H4 116.8 . . ?
O7 C4 O8 126.4(7) . . ?
O7 C4 H4 116.8 . . ?
C14 N3 H3A 120.1 . . ?
C17 N3 H3A 120.1 . . ?
C17 N3 C14 119.8(8) . . ?
C17 N4 H4A 119.2 . . ?
C17 N4 C16 121.7(9) . . ?
C16 N4 H4A 119.2 . . ?
N1 C10 H10A 109.7 . . ?
N1 C10 H10B 109.7 . . ?
N1 C10 C11 109.8(6) . . ?
H10A C10 H10B 108.2 . . ?
C11 C10 H10A 109.7 . . ?
C11 C10 H10B 109.7 . . ?
O13 C7 H7 116.5 . . ?
O14 C7 O13 126.9(7) . . ?
O14 C7 H7 116.5 . . ?
N3 C14 H14A 109.8 . . ?
N3 C14 H14B 109.8 . . ?
N3 C14 C15 109.3(7) . . ?
H14A C14 H14B 108.3 . . ?
C15 C14 H14A 109.8 . . ?
C15 C14 H14B 109.8 . . ?
N3 C17 H17 118.1 . . ?
N4 C17 N3 123.9(10) . . ?
N4 C17 H17 118.1 . . ?
N2 C12 H12A 109.9 . . ?
N2 C12 H12B 109.9 . . ?
N2 C12 C11 109.0(6) . . ?
H12A C12 H12B 108.3 . . ?
C11 C12 H12A 109.9 . . ?
C11 C12 H12B 109.9 . . ?
C14 C15 H15A 109.3 . . ?
C14 C15 H15B 109.3 . . ?
H15A C15 H15B 107.9 . . ?
C16 C15 C14 111.7(8) . . ?
C16 C15 H15A 109.3 . . ?
C16 C15 H15B 109.3 . . ?
C10 C11 C12 110.2(7) . . ?
C10 C11 H11A 109.6 . . ?
C10 C11 H11B 109.6 . . ?
C12 C11 H11A 109.6 . . ?
C12 C11 H11B 109.6 . . ?
H11A C11 H11B 108.1 . . ?
N4 C16 C15 112.9(8) . . ?
N4 C16 H16A 109.0 . . ?
N4 C16 H16B 109.0 . . ?
C15 C16 H16A 109.0 . . ?
C15 C16 H16B 109.0 . . ?
H16A C16 H16B 107.8 . . ?

loop_
_geom_bond_atom_site_label_1
_geom_bond_atom_site_label_2
_geom_bond_distance
_geom_bond_site_symmetry_2
_geom_bond_publ_flag
Fe3 O2 2.068(4) . ?
Fe3 O15 1.997(5) . ?
Fe3 O5 2.015(4) . ?
Fe3 O1 2.061(5) . ?
Fe3 O17 1.998(4) . ?
Fe3 O13 1.971(4) . ?
Fe1 O16 2.207(5) 4_457 ?
Fe1 O8 2.114(5) . ?
Fe1 O12 2.150(5) 2_565 ?
Fe1 O9 2.097(5) . ?
Fe1 O10 2.110(5) 4_557 ?
Fe1 O14 2.157(5) 3_646 ?
Fe2 O3 2.163(4) 4_456 ?
Fe2 O4 2.192(5) 4_456 ?
Fe2 O18 2.140(5) 1_455 ?
Fe2 O11 2.063(4) . ?
Fe2 O6 2.122(5) . ?
Fe2 O7 2.059(5) . ?
O3 C1 1.236(8) . ?
O2 C2 1.275(8) . ?
O15 C8 1.265(8) . ?
O16 C8 1.231(8) . ?
O4 C2 1.229(7) . ?
O5 C3 1.263(7) . ?
O1 C1 1.272(7) . ?
O8 C4 1.246(9) . ?
O17 C9 1.263(8) . ?
O13 C7 1.267(8) . ?
O12 C6 1.233(7) . ?
O18 C9 1.222(7) . ?
O9 C5 1.243(8) . ?
O10 C5 1.242(8) . ?
O14 C7 1.205(7) . ?
O11 C6 1.246(8) . ?
O6 C3 1.219(7) . ?
O7 C4 1.241(8) . ?
N1 H1 0.8600 . ?
N1 C13 1.289(10) . ?
N1 C10 1.456(10) . ?
C1 C2 1.556(8) . ?
N2 H2 0.8600 . ?
N2 C13 1.276(10) . ?
N2 C12 1.474(10) . ?
C9 H9 0.9300 . ?
C5 H5 0.9300 . ?
C3 H3 0.9300 . ?
C8 H8 0.9300 . ?
C13 H13 0.9300 . ?
C6 H6 0.9300 . ?
C4 H4 0.9300 . ?
N3 H3A 0.8600 . ?
N3 C14 1.445(11) . ?
N3 C17 1.344(13) . ?
N4 H4A 0.8600 . ?
N4 C17 1.255(14) . ?
N4 C16 1.361(12) . ?
C10 H10A 0.9700 . ?
C10 H10B 0.9700 . ?
C10 C11 1.501(11) . ?
C7 H7 0.9300 . ?
C14 H14A 0.9700 . ?
C14 H14B 0.9700 . ?
C14 C15 1.500(12) . ?
C17 H17 0.9300 . ?
C12 H12A 0.9700 . ?
C12 H12B 0.9700 . ?
C12 C11 1.524(11) . ?
C15 H15A 0.9700 . ?
C15 H15B 0.9700 . ?
C15 C16 1.435(10) . ?
C11 H11A 0.9700 . ?
C11 H11B 0.9700 . ?
C16 H16A 0.9700 . ?
C16 H16B 0.9700 . ?

loop_
_geom_hbond_atom_site_label_D
_geom_hbond_atom_site_label_H
_geom_hbond_atom_site_label_A
_geom_hbond_distance_DH
_geom_hbond_distance_HA
_geom_hbond_distance_DA
_geom_hbond_angle_DHA
_geom_hbond_site_symmetry_A
_geom_hbond_publ_flag
N1 H1 O15 0.86 2.41 3.028(8) 129.5 . yes
N1 H1 O16 0.86 2.33 3.183(8) 174.9 . yes
N2 H2 O2 0.86 2.69 3.218(8) 121.2 3_656 yes
N2 H2 O4 0.86 2.19 2.993(9) 156.0 3_656 yes
N3 H3A O11 0.86 2.07 2.872(9) 155.2 . yes
N4 H4A O9 0.86 2.54 3.226(9) 137.6 . yes
N4 H4A O10 0.86 2.21 3.036(9) 162.1 . yes
C10 H10A O15 0.97 2.60 3.231(9) 122.5 . yes

loop_
_geom_torsion_atom_site_label_1
_geom_torsion_atom_site_label_2
_geom_torsion_atom_site_label_3
_geom_torsion_atom_site_label_4
_geom_torsion
_geom_torsion_site_symmetry_1
_geom_torsion_site_symmetry_2
_geom_torsion_site_symmetry_3
_geom_torsion_site_symmetry_4
_geom_torsion_publ_flag
Fe3 O2 C2 O4 -176.0(5) . . . . ?
Fe3 O2 C2 C1 4.0(7) . . . . ?
Fe3 O15 C8 O16 -174.1(5) . . . . ?
Fe3 O5 C3 O6 177.1(5) . . . . ?
Fe3 O1 C1 O3 176.6(6) . . . . ?
Fe3 O1 C1 C2 -4.5(6) . . . . ?
Fe3 O17 C9 O18 -176.4(5) . . . . ?
Fe3 O13 C7 O14 158.9(6) . . . . ?
Fe1 O16 C8 O15 -174.0(5) 4_557 . . . ?
Fe1 O8 C4 O7 174.6(5) . . . . ?
Fe1 O12 C6 O11 175.0(5) 2_564 . . . ?
Fe1 O9 C5 O10 176.6(6) . . . . ?
Fe1 O10 C5 O9 179.8(6) 4_457 . . . ?
Fe1 O14 C7 O13 178.5(5) 3_656 . . . ?
Fe2 O3 C1 O1 178.4(5) 4_556 . . . ?
Fe2 O3 C1 C2 -0.4(7) 4_556 . . . ?
Fe2 O4 C2 O2 -178.7(6) 4_556 . . . ?
Fe2 O4 C2 C1 1.4(7) 4_556 . . . ?
Fe2 O18 C9 O17 -171.7(5) 1_655 . . . ?
Fe2 O11 C6 O12 -179.5(5) . . . . ?
Fe2 O6 C3 O5 175.4(5) . . . . ?
Fe2 O7 C4 O8 -166.4(5) . . . . ?
O3 C1 C2 O2 179.3(7) . . . . ?
O3 C1 C2 O4 -0.7(9) . . . . ?
O1 C1 C2 O2 0.4(8) . . . . ?
O1 C1 C2 O4 -179.7(6) . . . . ?
N1 C10 C11 C12 51.8(8) . . . . ?
N2 C12 C11 C10 -46.3(10) . . . . ?
C13 N1 C10 C11 -29.8(10) . . . . ?
C13 N2 C12 C11 18.5(12) . . . . ?
N3 C14 C15 C16 -45.8(12) . . . . ?
C10 N1 C13 N2 -0.3(13) . . . . ?
C14 N3 C17 N4 4.6(16) . . . . ?
C14 C15 C16 N4 51.2(14) . . . . ?
C17 N3 C14 C15 19.2(12) . . . . ?
C17 N4 C16 C15 -28.2(16) . . . . ?
C12 N2 C13 N1 6.2(14) . . . . ?
C16 N4 C17 N3 -0.8(18) . . . . ?
